data_7033994
loop_
_publ_author_name
'Stadelmann, B.'
'Bender, J.'
'F\"orster, D'
'Frey, W.'
'Nieger, M.'
'Gudat, D.'

_publ_section_title
;
 An anionic phosphenium complex as an ambident nucleophile.
;
_journal_issue 13
_journal_name_full 'Dalton transactions (Cambridge, England : 2003)'
_journal_page_first 6023
_journal_page_last 6031
_journal_paper_doi 10.1039/c5dt00008d
_journal_volume 44
_journal_year 2015
_chemical_formula_moiety 'C47 H51 Fe N2 O3 P Sn'
_chemical_formula_sum 'C47 H51 Fe N2 O3 P Sn'
_chemical_formula_weight 897.40
_chemical_melting_point_gt 623.15
_chemical_name_systematic
'{1,3-bis-(2,6-diisopropylphenyl)-1,3,2-diazaphospholenium}-triphenyl-stannyl-tricarbonyl ferrate(II)'
_chemical_properties_physical 'Air-sensitive, Moisture-sensitive'
_space_group_crystal_system triclinic
_space_group_IT_number 2
_space_group_name_Hall '-P 1'
_space_group_name_H-M_alt 'P -1'
_symmetry_space_group_name_Hall '-P 1'
_symmetry_space_group_name_H-M 'P -1'
_atom_sites_solution_hydrogens geom
_atom_sites_solution_primary direct
_atom_sites_solution_secondary difmap
_audit_creation_method SHELXL-2014
_audit_update_record
;
2014-11-03 deposited with the CCDC.
2015-02-10 downloaded from the CCDC.
;
_cell_angle_alpha 92.606(3)
_cell_angle_beta 103.175(3)
_cell_angle_gamma 116.117(2)
_cell_formula_units_Z 2
_cell_length_a 11.5843(6)
_cell_length_b 12.2340(6)
_cell_length_c 17.8887(11)
_cell_measurement_reflns_used 6110
_cell_measurement_temperature 100(2)
_cell_measurement_theta_max 66.31
_cell_measurement_theta_min 6.37
_cell_volume 2185.4(2)
_computing_cell_refinement 'Bruker ApexII Software Suite, 2008'
_computing_data_collection 'Bruker ApexII Software Suite, 2008'
_computing_data_reduction 'Bruker ApexII Software Suite, 2008'
_computing_molecular_graphics 'SHELXS, plus XP (Sheldrick, 1991)'
_computing_publication_material 'SHELXL-2014 (Sheldrick, 2014)'
_computing_structure_refinement 'SHELXL-2014 (Sheldrick, 2014)'
_computing_structure_solution 'SHELXS-97 (Sheldrick, 1990)'
_diffrn_ambient_temperature 100(2)
_diffrn_measured_fraction_theta_full 0.937
_diffrn_measured_fraction_theta_max 0.963
_diffrn_measurement_device_type 'Bruker Kappa ApexII Duo'
_diffrn_measurement_method 'omega and phi scans'
_diffrn_radiation_type CuK\a
_diffrn_radiation_wavelength 1.54178
_diffrn_reflns_av_R_equivalents 0.0533
_diffrn_reflns_av_unetI/netI 0.0403
_diffrn_reflns_Laue_measured_fraction_full 0.937
_diffrn_reflns_Laue_measured_fraction_max 0.963
_diffrn_reflns_limit_h_max 13
_diffrn_reflns_limit_h_min -13
_diffrn_reflns_limit_k_max 12
_diffrn_reflns_limit_k_min -14
_diffrn_reflns_limit_l_max 20
_diffrn_reflns_limit_l_min -21
_diffrn_reflns_number 39721
_diffrn_reflns_point_group_measured_fraction_full 0.937
_diffrn_reflns_point_group_measured_fraction_max 0.963
_diffrn_reflns_theta_full 67.679
_diffrn_reflns_theta_max 66.311
_diffrn_reflns_theta_min 2.573
_diffrn_source 'fine-focus sealed tube'
_exptl_absorpt_coefficient_mu 7.870
_exptl_absorpt_correction_T_max 0.7528
_exptl_absorpt_correction_T_min 0.5323
_exptl_absorpt_correction_type multi-scan
_exptl_absorpt_process_details 'Blessing, 1995'
_exptl_crystal_colour yellow
_exptl_crystal_density_diffrn 1.364
_exptl_crystal_description blocks
_exptl_crystal_F_000 924
_exptl_crystal_recrystallization_method 'Vapour Deposition'
_exptl_crystal_size_max 0.150
_exptl_crystal_size_mid 0.090
_exptl_crystal_size_min 0.060
_refine_diff_density_max 0.825
_refine_diff_density_min -1.314
_refine_diff_density_rms 0.075
_refine_ls_extinction_method none
_refine_ls_goodness_of_fit_ref 1.031
_refine_ls_hydrogen_treatment constr
_refine_ls_matrix_type full
_refine_ls_number_parameters 464
_refine_ls_number_reflns 7394
_refine_ls_number_restraints 277
_refine_ls_restrained_S_all 1.106
_refine_ls_R_factor_all 0.0532
_refine_ls_R_factor_gt 0.0397
_refine_ls_shift/su_max 0.001
_refine_ls_shift/su_mean 0.000
_refine_ls_structure_factor_coef Fsqd
_refine_ls_weighting_details 'w=1/[\s^2^(Fo^2^)+(0.0243P)^2^+5.1209P] where P=(Fo^2^+2Fc^2^)/3'
_refine_ls_weighting_scheme calc
_refine_ls_wR_factor_gt 0.0842
_refine_ls_wR_factor_ref 0.0919
_reflns_Friedel_coverage 0.000
_reflns_number_gt 6119
_reflns_number_total 7394
_reflns_threshold_expression 'I > 2\s(I)'
_cod_data_source_file c5dt00008d2.cif
_cod_data_source_block 4
_cod_depositor_comments
;
The following automatic conversions were performed:

'_chemical_melting_point' tag was changed to
'_chemical_melting_point_gt' since the value was specified 'more
than' ('>') a certain temperature. The value '>350C' was changed to
'623.15' - it was converted from degrees Celsius(C) to Kelvins(K).

Automatic conversion script
Id: cif_fix_values 3008 2015-01-20 13:52:24Z robertas 

 Adding full bibliography for 7033990--7033994.cif.
;
_cod_database_code 7033994
_shelx_space_group_comment
;
The symmetry employed for this shelxl refinement is uniquely defined
by the following loop, which should always be used as a source of
symmetry information in preference to the above space-group names.
They are only intended as comments.
;
_shelx_estimated_absorpt_t_min 0.385
_shelx_estimated_absorpt_t_max 0.650
_shelxl_version_number 2014-3

loop_
_space_group_symop_operation_xyz
'x, y, z'
'-x, -y, -z'

loop_
_atom_site_label
_atom_site_type_symbol
_atom_site_fract_x
_atom_site_fract_y
_atom_site_fract_z
_atom_site_U_iso_or_equiv
_atom_site_adp_type
_atom_site_occupancy
_atom_site_site_symmetry_order
_atom_site_calc_flag
_atom_site_refinement_flags_posn
_atom_site_refinement_flags_adp
_atom_site_refinement_flags_occupancy
_atom_site_disorder_assembly
_atom_site_disorder_group
Sn1 Sn 0.22297(3) 0.74495(3) 0.25180(2) 0.03377(9) Uani 1 1 d D . . . .
Fe1 Fe 0.4616(3) 0.7822(2) 0.27709(18) 0.0235(6) Uani 0.520(3) 1 d D . P A 1
C1X C 0.3989(7) 0.6408(5) 0.3136(4) 0.0233(12) Uiso 0.520(3) 1 d D . P A 1
O1X O 0.3575(5) 0.5482(5) 0.3371(3) 0.0324(10) Uiso 0.520(3) 1 d D . P A 1
C2X C 0.4994(8) 0.9053(6) 0.3493(4) 0.0282(12) Uiso 0.520(3) 1 d D . P A 1
O2X O 0.5284(7) 0.9886(6) 0.3977(4) 0.0442(11) Uiso 0.520(3) 1 d D . P A 1
C3X C 0.4219(7) 0.8149(7) 0.1821(3) 0.0293(13) Uiso 0.520(3) 1 d D . P A 1
O3X O 0.3978(6) 0.8366(6) 0.1189(3) 0.0453(11) Uiso 0.520(3) 1 d D . P A 1
Fe1A Fe 0.4812(3) 0.8262(3) 0.28667(19) 0.0239(6) Uani 0.480(3) 1 d D . P A 2
C1XA C 0.4192(8) 0.6888(6) 0.3256(4) 0.0233(12) Uiso 0.480(3) 1 d D . P A 2
O1XA O 0.3790(6) 0.5978(5) 0.3527(3) 0.0324(10) Uiso 0.480(3) 1 d D . P A 2
C2XA C 0.5222(9) 0.9489(7) 0.3611(4) 0.0282(12) Uiso 0.480(3) 1 d D . P A 2
O2XA O 0.5490(7) 1.0292(6) 0.4090(4) 0.0442(11) Uiso 0.480(3) 1 d D . P A 2
C3XA C 0.4577(8) 0.8834(8) 0.1988(4) 0.0293(13) Uiso 0.480(3) 1 d D . P A 2
O3XA O 0.4385(6) 0.9212(6) 0.1410(3) 0.0453(11) Uiso 0.480(3) 1 d D . P A 2
P1 P 0.64962(9) 0.81254(9) 0.28017(5) 0.0277(2) Uani 1 1 d D . . . .
C1 C 0.8778(3) 0.8703(3) 0.2570(2) 0.0237(8) Uani 1 1 d . . . . .
H1 H 0.9529 0.9068 0.2368 0.028 Uiso 1 1 calc R U . . .
N1 N 0.7655(3) 0.8885(3) 0.23522(16) 0.0238(6) Uani 1 1 d . . . . .
N2 N 0.7444(3) 0.7537(3) 0.32713(16) 0.0215(6) Uani 1 1 d . . . . .
C2 C 0.8674(3) 0.7949(3) 0.3100(2) 0.0229(8) Uani 1 1 d . . . . .
H2 H 0.9346 0.7724 0.3329 0.027 Uiso 1 1 calc R U . . .
C3 C 0.7420(4) 0.9473(3) 0.16943(19) 0.0316(9) Uiso 1 1 d D . . . .
C4 C 0.7878(8) 1.0788(5) 0.1849(3) 0.0279(16) Uiso 0.520(3) 1 d D . P A 1
C5 C 0.7609(8) 1.1379(6) 0.1231(4) 0.0371(15) Uiso 0.520(3) 1 d D . P A 1
H5 H 0.7890 1.2240 0.1327 0.045 Uiso 0.520(3) 1 calc R U P A 1
C6 C 0.6937(9) 1.0730(6) 0.0478(4) 0.0453(16) Uiso 0.520(3) 1 d D . P A 1
H6 H 0.6712 1.1133 0.0070 0.054 Uiso 0.520(3) 1 calc R U P A 1
C7 C 0.6599(9) 0.9489(6) 0.0326(4) 0.0353(15) Uiso 0.520(3) 1 d D . P A 1
H7 H 0.6192 0.9053 -0.0193 0.042 Uiso 0.520(3) 1 calc R U P A 1
C8 C 0.6854(8) 0.8880(6) 0.0932(3) 0.0299(16) Uiso 0.520(3) 1 d D . P A 1
C9 C 0.8552(7) 1.1626(6) 0.2657(4) 0.0342(14) Uiso 0.520(3) 1 d D . P A 1
H9 H 0.8722 1.1114 0.3045 0.041 Uiso 0.520(3) 1 calc R U P A 1
C10 C 0.9912(8) 1.2688(7) 0.2669(5) 0.0486(19) Uiso 0.520(3) 1 d D . P A 1
H10A H 1.0463 1.2352 0.2510 0.073 Uiso 0.520(3) 1 calc R U P A 1
H10B H 0.9778 1.3228 0.2307 0.073 Uiso 0.520(3) 1 calc R U P A 1
H10C H 1.0365 1.3165 0.3196 0.073 Uiso 0.520(3) 1 calc R U P A 1
C11 C 0.7634(9) 1.2084(8) 0.2900(5) 0.0457(16) Uiso 0.520(3) 1 d D . P A 1
H11A H 0.6780 1.1376 0.2883 0.069 Uiso 0.520(3) 1 calc R U P A 1
H11B H 0.8061 1.2553 0.3430 0.069 Uiso 0.520(3) 1 calc R U P A 1
H11C H 0.7475 1.2617 0.2541 0.069 Uiso 0.520(3) 1 calc R U P A 1
C12 C 0.6481(7) 0.7507(6) 0.0788(4) 0.0324(14) Uiso 0.520(3) 1 d D . P A 1
H12 H 0.6709 0.7243 0.1299 0.039 Uiso 0.520(3) 1 calc R U P A 1
C13 C 0.7283(10) 0.7300(9) 0.0270(6) 0.0447(18) Uiso 0.520(3) 1 d D . P A 1
H13A H 0.7043 0.6421 0.0179 0.067 Uiso 0.520(3) 1 calc R U P A 1
H13B H 0.7075 0.7568 -0.0229 0.067 Uiso 0.520(3) 1 calc R U P A 1
H13C H 0.8242 0.7780 0.0530 0.067 Uiso 0.520(3) 1 calc R U P A 1
C14 C 0.4970(7) 0.6761(8) 0.0408(6) 0.0521(17) Uiso 0.520(3) 1 d D . P A 1
H14A H 0.4722 0.5880 0.0314 0.078 Uiso 0.520(3) 1 calc R U P A 1
H14B H 0.4486 0.6900 0.0755 0.078 Uiso 0.520(3) 1 calc R U P A 1
H14C H 0.4735 0.7026 -0.0088 0.078 Uiso 0.520(3) 1 calc R U P A 1
C4A C 0.6942(9) 0.8639(6) 0.0979(3) 0.0279(16) Uiso 0.480(3) 1 d D . P A 2
C5A C 0.6655(10) 0.9120(7) 0.0307(4) 0.0371(15) Uiso 0.480(3) 1 d D . P A 2
H5A H 0.6403 0.8647 -0.0192 0.045 Uiso 0.480(3) 1 calc R U P A 2
C6A C 0.6738(11) 1.0289(7) 0.0369(5) 0.0453(16) Uiso 0.480(3) 1 d D . P A 2
H6A H 0.6563 1.0610 -0.0093 0.054 Uiso 0.480(3) 1 calc R U P A 2
C7A C 0.7068(9) 1.1011(7) 0.1088(4) 0.0353(15) Uiso 0.480(3) 1 d D . P A 2
H7A H 0.7078 1.1792 0.1113 0.042 Uiso 0.480(3) 1 calc R U P A 2
C8A C 0.7383(9) 1.0567(6) 0.1767(4) 0.0299(16) Uiso 0.480(3) 1 d D . P A 2
C9A C 0.6728(7) 0.7298(6) 0.0858(5) 0.0342(14) Uiso 0.480(3) 1 d D . P A 2
H9A H 0.7106 0.7137 0.1377 0.041 Uiso 0.480(3) 1 calc R U P A 2
C10A C 0.7461(11) 0.7084(10) 0.0310(7) 0.0486(19) Uiso 0.480(3) 1 d D . P A 2
H10D H 0.8411 0.7685 0.0492 0.073 Uiso 0.480(3) 1 calc R U P A 2
H10E H 0.7365 0.6247 0.0299 0.073 Uiso 0.480(3) 1 calc R U P A 2
H10F H 0.7080 0.7184 -0.0215 0.073 Uiso 0.480(3) 1 calc R U P A 2
C11A C 0.5234(8) 0.6377(8) 0.0596(6) 0.0457(16) Uiso 0.480(3) 1 d D . P A 2
H11D H 0.4787 0.6536 0.0960 0.069 Uiso 0.480(3) 1 calc R U P A 2
H11E H 0.4837 0.6471 0.0073 0.069 Uiso 0.480(3) 1 calc R U P A 2
H11F H 0.5122 0.5534 0.0587 0.069 Uiso 0.480(3) 1 calc R U P A 2
C12A C 0.7903(7) 1.1347(6) 0.2583(4) 0.0324(14) Uiso 0.480(3) 1 d D . P A 2
H12A H 0.7995 1.0821 0.2981 0.039 Uiso 0.480(3) 1 calc R U P A 2
C13A C 0.9277(8) 1.2452(8) 0.2682(6) 0.0447(18) Uiso 0.480(3) 1 d D . P A 2
H13D H 0.9908 1.2156 0.2605 0.067 Uiso 0.480(3) 1 calc R U P A 2
H13E H 0.9200 1.2979 0.2297 0.067 Uiso 0.480(3) 1 calc R U P A 2
H13F H 0.9601 1.2929 0.3207 0.067 Uiso 0.480(3) 1 calc R U P A 2
C14A C 0.6873(10) 1.1758(9) 0.2698(6) 0.0521(17) Uiso 0.480(3) 1 d D . P A 2
H14D H 0.6009 1.1030 0.2631 0.078 Uiso 0.480(3) 1 calc R U P A 2
H14E H 0.7176 1.2228 0.3223 0.078 Uiso 0.480(3) 1 calc R U P A 2
H14F H 0.6776 1.2279 0.2313 0.078 Uiso 0.480(3) 1 calc R U P A 2
C15 C 0.7013(3) 0.6579(3) 0.3745(2) 0.0240(8) Uani 1 1 d . . . . .
C16 C 0.6342(4) 0.5352(3) 0.3373(2) 0.0330(9) Uani 1 1 d D . . . .
C17 C 0.6050(4) 0.4446(4) 0.3841(3) 0.0427(11) Uani 1 1 d . . . . .
H17 H 0.5618 0.3601 0.3609 0.051 Uiso 1 1 calc R U . . .
C18 C 0.6382(5) 0.4761(4) 0.4641(3) 0.0478(12) Uani 1 1 d . . . . .
H18 H 0.6200 0.4132 0.4955 0.057 Uiso 1 1 calc R U . . .
C19 C 0.6974(4) 0.5978(4) 0.4988(2) 0.0443(11) Uani 1 1 d . . . . .
H19 H 0.7161 0.6175 0.5536 0.053 Uiso 1 1 calc R U . . .
C20 C 0.7301(4) 0.6922(3) 0.4547(2) 0.0311(9) Uani 1 1 d D . . . .
C21 C 0.5902(4) 0.5001(4) 0.2489(2) 0.0419(11) Uani 1 1 d D . . . .
H21 H 0.5741 0.5678 0.2275 0.050 Uiso 0.788(6) 1 calc R U P B 1
H21A H 0.6381 0.5774 0.2283 0.050 Uiso 0.212(6) 1 calc R U P B 2
C22 C 0.6930(5) 0.4915(5) 0.2156(3) 0.0429(14) Uiso 0.788(6) 1 d D . P B 1
H22A H 0.6579 0.4686 0.1589 0.064 Uiso 0.788(6) 1 calc R U P B 1
H22B H 0.7737 0.5715 0.2290 0.064 Uiso 0.788(6) 1 calc R U P B 1
H22C H 0.7151 0.4285 0.2370 0.064 Uiso 0.788(6) 1 calc R U P B 1
C23 C 0.4561(6) 0.3808(6) 0.2206(4) 0.0637(18) Uiso 0.788(6) 1 d D . P B 1
H23A H 0.3900 0.3886 0.2432 0.096 Uiso 0.788(6) 1 calc R U P B 1
H23B H 0.4242 0.3675 0.1637 0.096 Uiso 0.788(6) 1 calc R U P B 1
H23C H 0.4688 0.3106 0.2370 0.096 Uiso 0.788(6) 1 calc R U P B 1
C22A C 0.6417(19) 0.4106(16) 0.2259(9) 0.0429(14) Uiso 0.212(6) 1 d D . P B 2
H22D H 0.7370 0.4442 0.2528 0.064 Uiso 0.212(6) 1 calc R U P B 2
H22E H 0.5917 0.3304 0.2407 0.064 Uiso 0.212(6) 1 calc R U P B 2
H22F H 0.6290 0.4000 0.1695 0.064 Uiso 0.212(6) 1 calc R U P B 2
C23A C 0.4438(11) 0.450(2) 0.2082(10) 0.0637(18) Uiso 0.212(6) 1 d D . P B 2
H23D H 0.4291 0.4315 0.1520 0.096 Uiso 0.212(6) 1 calc R U P B 2
H23E H 0.3922 0.3749 0.2272 0.096 Uiso 0.212(6) 1 calc R U P B 2
H23F H 0.4149 0.5121 0.2190 0.096 Uiso 0.212(6) 1 calc R U P B 2
C24 C 0.7860(4) 0.8258(3) 0.4928(2) 0.0376(10) Uani 1 1 d D . . . .
H24 H 0.8043 0.8786 0.4515 0.045 Uiso 1 1 calc R U . . .
C25 C 0.6819(5) 0.8422(4) 0.5247(2) 0.0485(11) Uani 1 1 d D . . . .
H25A H 0.5986 0.8132 0.4829 0.073 Uiso 1 1 calc R U . . .
H25B H 0.6647 0.7940 0.5668 0.073 Uiso 1 1 calc R U . . .
H25C H 0.7155 0.9297 0.5448 0.073 Uiso 1 1 calc R U . . .
C26 C 0.9164(4) 0.8698(4) 0.5561(3) 0.0514(12) Uani 1 1 d D . . . .
H26A H 0.9482 0.9559 0.5787 0.077 Uiso 1 1 calc R U . . .
H26B H 0.9017 0.8182 0.5967 0.077 Uiso 1 1 calc R U . . .
H26C H 0.9834 0.8637 0.5336 0.077 Uiso 1 1 calc R U . . .
C27 C 0.1475(4) 0.7064(4) 0.3524(2) 0.0311(9) Uani 1 1 d . . . . .
C28 C 0.0322(4) 0.5981(4) 0.3479(2) 0.0328(9) Uani 1 1 d . . . . .
H28 H -0.0099 0.5394 0.3012 0.039 Uiso 1 1 calc R U . . .
C29 C -0.0227(4) 0.5741(4) 0.4104(2) 0.0353(9) Uani 1 1 d . . . . .
H29 H -0.1016 0.4996 0.4063 0.042 Uiso 1 1 calc R U . . .
C30 C 0.0377(4) 0.6585(4) 0.4781(2) 0.0384(10) Uani 1 1 d . . . . .
H30 H -0.0005 0.6431 0.5206 0.046 Uiso 1 1 calc R U . . .
C31 C 0.1536(4) 0.7658(4) 0.4843(2) 0.0410(10) Uani 1 1 d . . . . .
H31 H 0.1957 0.8235 0.5315 0.049 Uiso 1 1 calc R U . . .
C32 C 0.2090(4) 0.7898(4) 0.4222(2) 0.0369(9) Uani 1 1 d . . . . .
H32 H 0.2893 0.8634 0.4272 0.044 Uiso 1 1 calc R U . . .
C33 C 0.1868(4) 0.8940(4) 0.2126(2) 0.0346(9) Uani 1 1 d . . . . .
C34 C 0.1273(4) 0.8895(5) 0.1348(2) 0.0449(11) Uani 1 1 d . . . . .
H34 H 0.0993 0.8180 0.0981 0.054 Uiso 1 1 calc R U . . .
C35 C 0.1083(5) 0.9872(5) 0.1101(3) 0.0536(13) Uani 1 1 d . . . . .
H35 H 0.0692 0.9828 0.0566 0.064 Uiso 1 1 calc R U . . .
C36 C 0.1455(5) 1.0913(5) 0.1625(3) 0.0520(12) Uani 1 1 d . . . . .
H36 H 0.1303 1.1574 0.1454 0.062 Uiso 1 1 calc R U . . .
C37 C 0.2052(4) 1.0979(4) 0.2402(3) 0.0475(11) Uani 1 1 d . . . . .
H37 H 0.2318 1.1691 0.2768 0.057 Uiso 1 1 calc R U . . .
C38 C 0.2262(4) 1.0005(4) 0.2645(2) 0.0391(10) Uani 1 1 d . . . . .
H38 H 0.2683 1.0064 0.3178 0.047 Uiso 1 1 calc R U . . .
C39 C 0.0950(5) 0.5854(4) 0.1630(2) 0.0422(10) Uani 1 1 d . . . . .
C40 C 0.1429(6) 0.5079(5) 0.1375(3) 0.0550(13) Uani 1 1 d . . . . .
H40 H 0.2336 0.5264 0.1592 0.066 Uiso 1 1 calc R U . . .
C41 C 0.0601(7) 0.4048(5) 0.0810(3) 0.0742(18) Uani 1 1 d . . . . .
H41 H 0.0944 0.3537 0.0636 0.089 Uiso 1 1 calc R U . . .
C42 C -0.0713(7) 0.3763(6) 0.0500(3) 0.0781(19) Uani 1 1 d . . . . .
H42 H -0.1283 0.3046 0.0118 0.094 Uiso 1 1 calc R U . . .
C43 C -0.1208(5) 0.4506(5) 0.0738(3) 0.0645(15) Uani 1 1 d . . . . .
H43 H -0.2116 0.4311 0.0515 0.077 Uiso 1 1 calc R U . . .
C44 C -0.0380(5) 0.5551(5) 0.1308(2) 0.0484(12) Uani 1 1 d . . . . .
H44 H -0.0731 0.6057 0.1476 0.058 Uiso 1 1 calc R U . . .

loop_
_atom_site_aniso_label
_atom_site_aniso_U_11
_atom_site_aniso_U_22
_atom_site_aniso_U_33
_atom_site_aniso_U_23
_atom_site_aniso_U_13
_atom_site_aniso_U_12
Sn1 0.02831(15) 0.0672(2) 0.01715(13) 0.00669(11) 0.00644(10) 0.03192(13)
Fe1 0.0248(10) 0.0386(15) 0.0190(9) 0.0108(10) 0.0103(7) 0.0226(10)
Fe1A 0.0252(10) 0.0405(16) 0.0171(9) 0.0090(11) 0.0093(8) 0.0229(12)
P1 0.0242(5) 0.0494(6) 0.0178(5) 0.0100(4) 0.0091(4) 0.0222(5)
C1 0.0175(18) 0.0252(18) 0.0240(19) -0.0021(15) 0.0060(14) 0.0065(15)
N1 0.0247(16) 0.0328(17) 0.0175(15) 0.0041(12) 0.0062(12) 0.0162(13)
N2 0.0169(14) 0.0262(15) 0.0208(15) 0.0028(12) 0.0061(12) 0.0092(12)
C2 0.0157(17) 0.0259(18) 0.0267(19) 0.0004(15) 0.0039(14) 0.0107(15)
C15 0.0166(17) 0.0275(19) 0.0243(19) 0.0054(15) 0.0073(14) 0.0063(15)
C16 0.026(2) 0.030(2) 0.038(2) 0.0054(17) 0.0109(17) 0.0073(17)
C17 0.041(3) 0.029(2) 0.047(3) 0.0073(18) 0.018(2) 0.0034(19)
C18 0.056(3) 0.036(2) 0.046(3) 0.020(2) 0.025(2) 0.009(2)
C19 0.051(3) 0.042(3) 0.029(2) 0.0094(18) 0.017(2) 0.008(2)
C20 0.030(2) 0.032(2) 0.027(2) 0.0062(16) 0.0115(16) 0.0088(17)
C21 0.048(3) 0.026(2) 0.033(2) -0.0025(17) 0.0069(19) 0.0034(19)
C24 0.050(3) 0.035(2) 0.021(2) 0.0036(16) 0.0101(18) 0.0135(19)
C25 0.060(3) 0.056(3) 0.031(2) 0.004(2) 0.011(2) 0.030(2)
C26 0.045(3) 0.045(3) 0.045(3) -0.008(2) 0.005(2) 0.010(2)
C27 0.032(2) 0.057(3) 0.0209(19) 0.0109(17) 0.0116(16) 0.033(2)
C28 0.039(2) 0.043(2) 0.028(2) 0.0068(17) 0.0081(17) 0.029(2)
C29 0.044(2) 0.043(2) 0.033(2) 0.0177(18) 0.0149(19) 0.029(2)
C30 0.053(3) 0.054(3) 0.030(2) 0.0204(19) 0.022(2) 0.036(2)
C31 0.052(3) 0.056(3) 0.023(2) 0.0066(19) 0.0151(19) 0.030(2)
C32 0.038(2) 0.052(3) 0.025(2) 0.0069(18) 0.0105(17) 0.024(2)
C33 0.0196(19) 0.068(3) 0.023(2) 0.0167(19) 0.0100(16) 0.0231(19)
C34 0.038(2) 0.072(3) 0.028(2) 0.011(2) 0.0071(19) 0.030(2)
C35 0.047(3) 0.083(4) 0.034(3) 0.025(3) 0.008(2) 0.033(3)
C36 0.044(3) 0.061(3) 0.056(3) 0.031(3) 0.018(2) 0.024(2)
C37 0.037(3) 0.054(3) 0.048(3) 0.017(2) 0.015(2) 0.016(2)
C38 0.029(2) 0.060(3) 0.027(2) 0.012(2) 0.0099(17) 0.018(2)
C39 0.049(3) 0.067(3) 0.0172(19) 0.0084(19) 0.0116(18) 0.032(2)
C40 0.075(4) 0.078(4) 0.036(3) 0.019(2) 0.034(3) 0.046(3)
C41 0.111(5) 0.068(4) 0.062(4) 0.010(3) 0.060(4) 0.040(4)
C42 0.095(5) 0.072(4) 0.048(3) -0.006(3) 0.045(3) 0.012(4)
C43 0.057(3) 0.085(4) 0.030(3) 0.005(3) 0.017(2) 0.013(3)
C44 0.048(3) 0.071(3) 0.021(2) 0.003(2) 0.0069(19) 0.025(2)

loop_
_atom_type_symbol
_atom_type_description
_atom_type_scat_dispersion_real
_atom_type_scat_dispersion_imag
_atom_type_scat_source
C C 0.0181 0.0091 'International Tables Vol C Tables 4.2.6.8 and 6.1.1.4'
H H 0.0000 0.0000 'International Tables Vol C Tables 4.2.6.8 and 6.1.1.4'
N N 0.0311 0.0180 'International Tables Vol C Tables 4.2.6.8 and 6.1.1.4'
O O 0.0492 0.0322 'International Tables Vol C Tables 4.2.6.8 and 6.1.1.4'
P P 0.2955 0.4335 'International Tables Vol C Tables 4.2.6.8 and 6.1.1.4'
Fe Fe -1.1336 3.1974 'International Tables Vol C Tables 4.2.6.8 and 6.1.1.4'
Sn Sn 0.0259 5.4591 'International Tables Vol C Tables 4.2.6.8 and 6.1.1.4'

loop_
_geom_angle_atom_site_label_1
_geom_angle_atom_site_label_2
_geom_angle_atom_site_label_3
_geom_angle
C39 Sn1 C33 106.45(16)
C39 Sn1 C27 106.05(16)
C33 Sn1 C27 105.91(14)
C39 Sn1 Fe1 109.45(13)
C33 Sn1 Fe1 115.22(12)
C27 Sn1 Fe1 113.16(12)
C39 Sn1 Fe1A 119.05(13)
C33 Sn1 Fe1A 106.30(12)
C27 Sn1 Fe1A 112.23(12)
C2X Fe1 C3X 112.0(4)
C2X Fe1 C1X 109.7(3)
C3X Fe1 C1X 130.7(4)
C2X Fe1 P1 99.7(3)
C3X Fe1 P1 96.0(3)
C1X Fe1 P1 101.7(3)
C2X Fe1 Sn1 85.4(3)
C3X Fe1 Sn1 75.6(3)
C1X Fe1 Sn1 82.7(3)
P1 Fe1 Sn1 171.46(16)
O1X C1X Fe1 179.6(8)
O2X C2X Fe1 178.1(7)
O3X C3X Fe1 178.7(7)
C1XA Fe1A C3XA 141.0(4)
C1XA Fe1A C2XA 107.0(4)
C3XA Fe1A C2XA 105.2(4)
C1XA Fe1A P1 92.3(3)
C3XA Fe1A P1 96.4(3)
C2XA Fe1A P1 110.7(3)
C1XA Fe1A Sn1 74.7(3)
C3XA Fe1A Sn1 80.7(3)
C2XA Fe1A Sn1 95.9(3)
P1 Fe1A Sn1 152.86(14)
O1XA C1XA Fe1A 179.1(8)
O2XA C2XA Fe1A 179.5(7)
O3XA C3XA Fe1A 177.9(7)
N2 P1 N1 90.25(14)
N2 P1 Fe1 131.63(14)
N1 P1 Fe1 137.89(14)
N2 P1 Fe1A 137.53(14)
N1 P1 Fe1A 131.01(14)
C2 C1 N1 111.8(3)
C2 C1 H1 124.1
N1 C1 H1 124.1
C1 N1 C3 122.1(3)
C1 N1 P1 113.4(2)
C3 N1 P1 123.4(2)
C2 N2 C15 121.5(3)
C2 N2 P1 113.5(2)
C15 N2 P1 124.6(2)
C1 C2 N2 111.0(3)
C1 C2 H2 124.5
N2 C2 H2 124.5
C8A C3 C4A 125.0(5)
C8A C3 N1 122.7(4)
C8 C3 N1 124.6(3)
C4A C3 N1 110.9(3)
C8 C3 C4 118.3(4)
N1 C3 C4 117.0(3)
C5 C4 C3 118.6(5)
C5 C4 C9 114.7(5)
C3 C4 C9 126.5(5)
C6 C5 C4 121.3(6)
C6 C5 H5 119.3
C4 C5 H5 119.3
C7 C6 C5 119.4(6)
C7 C6 H6 120.3
C5 C6 H6 120.3
C6 C7 C8 120.2(6)
C6 C7 H7 119.9
C8 C7 H7 119.9
C3 C8 C7 121.7(5)
C3 C8 C12 116.6(5)
C7 C8 C12 121.7(5)
C11 C9 C10 112.4(6)
C11 C9 C4 111.7(6)
C10 C9 C4 110.4(5)
C11 C9 H9 107.4
C10 C9 H9 107.4
C4 C9 H9 107.4
C9 C10 H10A 109.5
C9 C10 H10B 109.5
H10A C10 H10B 109.5
C9 C10 H10C 109.5
H10A C10 H10C 109.5
H10B C10 H10C 109.5
C9 C11 H11A 109.5
C9 C11 H11B 109.5
H11A C11 H11B 109.5
C9 C11 H11C 109.5
H11A C11 H11C 109.5
H11B C11 H11C 109.5
C8 C12 C14 109.0(6)
C8 C12 C13 109.6(6)
C14 C12 C13 111.4(6)
C8 C12 H12 109.0
C14 C12 H12 109.0
C13 C12 H12 109.0
C12 C13 H13A 109.5
C12 C13 H13B 109.5
H13A C13 H13B 109.5
C12 C13 H13C 109.5
H13A C13 H13C 109.5
H13B C13 H13C 109.5
C12 C14 H14A 109.5
C12 C14 H14B 109.5
H14A C14 H14B 109.5
C12 C14 H14C 109.5
H14A C14 H14C 109.5
H14B C14 H14C 109.5
C5A C4A C3 115.0(5)
C5A C4A C9A 116.6(5)
C3 C4A C9A 128.4(5)
C6A C5A C4A 119.9(6)
C6A C5A H5A 120.0
C4A C5A H5A 120.0
C5A C6A C7A 122.4(7)
C5A C6A H6A 118.8
C7A C6A H6A 118.8
C8A C7A C6A 119.0(6)
C8A C7A H7A 120.5
C6A C7A H7A 120.5
C3 C8A C7A 117.7(5)
C3 C8A C12A 118.8(5)
C7A C8A C12A 122.8(5)
C10A C9A C11A 111.3(7)
C10A C9A C4A 113.3(6)
C11A C9A C4A 111.0(6)
C10A C9A H9A 107.0
C11A C9A H9A 107.0
C4A C9A H9A 107.0
C9A C10A H10D 109.5
C9A C10A H10E 109.5
H10D C10A H10E 109.5
C9A C10A H10F 109.5
H10D C10A H10F 109.5
H10E C10A H10F 109.5
C9A C11A H11D 109.5
C9A C11A H11E 109.5
H11D C11A H11E 109.5
C9A C11A H11F 109.5
H11D C11A H11F 109.5
H11E C11A H11F 109.5
C13A C12A C14A 111.7(6)
C13A C12A C8A 110.6(6)
C14A C12A C8A 108.7(6)
C13A C12A H12A 108.6
C14A C12A H12A 108.6
C8A C12A H12A 108.6
C12A C13A H13D 109.5
C12A C13A H13E 109.5
H13D C13A H13E 109.5
C12A C13A H13F 109.5
H13D C13A H13F 109.5
H13E C13A H13F 109.5
C12A C14A H14D 109.5
C12A C14A H14E 109.5
H14D C14A H14E 109.5
C12A C14A H14F 109.5
H14D C14A H14F 109.5
H14E C14A H14F 109.5
C16 C15 C20 123.2(3)
C16 C15 N2 118.0(3)
C20 C15 N2 118.9(3)
C17 C16 C15 117.3(3)
C17 C16 C21 120.5(3)
C15 C16 C21 122.2(3)
C18 C17 C16 120.7(4)
C18 C17 H17 119.7
C16 C17 H17 119.7
C19 C18 C17 120.7(4)
C19 C18 H18 119.7
C17 C18 H18 119.7
C18 C19 C20 120.9(4)
C18 C19 H19 119.5
C20 C19 H19 119.5
C19 C20 C15 117.1(3)
C19 C20 C24 120.5(3)
C15 C20 C24 122.3(3)
C22 C21 C16 114.0(4)
C23A C21 C16 117.7(8)
C23A C21 C22A 110.5(9)
C16 C21 C22A 109.0(7)
C22 C21 C23 110.9(4)
C16 C21 C23 111.6(4)
C22 C21 H21 106.6
C16 C21 H21 106.6
C23 C21 H21 106.6
C23A C21 H21A 106.3
C16 C21 H21A 106.3
C22A C21 H21A 106.3
C21 C22 H22A 109.5
C21 C22 H22B 109.5
H22A C22 H22B 109.5
C21 C22 H22C 109.5
H22A C22 H22C 109.5
H22B C22 H22C 109.5
C21 C23 H23A 109.5
C21 C23 H23B 109.5
H23A C23 H23B 109.5
C21 C23 H23C 109.5
H23A C23 H23C 109.5
H23B C23 H23C 109.5
C21 C22A H22D 109.5
C21 C22A H22E 109.5
H22D C22A H22E 109.5
C21 C22A H22F 109.5
H22D C22A H22F 109.5
H22E C22A H22F 109.5
C21 C23A H23D 109.5
C21 C23A H23E 109.5
H23D C23A H23E 109.5
C21 C23A H23F 109.5
H23D C23A H23F 109.5
H23E C23A H23F 109.5
C26 C24 C20 112.5(3)
C26 C24 C25 110.8(3)
C20 C24 C25 110.1(3)
C26 C24 H24 107.7
C20 C24 H24 107.7
C25 C24 H24 107.7
C24 C25 H25A 109.5
C24 C25 H25B 109.5
H25A C25 H25B 109.5
C24 C25 H25C 109.5
H25A C25 H25C 109.5
H25B C25 H25C 109.5
C24 C26 H26A 109.5
C24 C26 H26B 109.5
H26A C26 H26B 109.5
C24 C26 H26C 109.5
H26A C26 H26C 109.5
H26B C26 H26C 109.5
C28 C27 C32 118.2(4)
C28 C27 Sn1 120.0(3)
C32 C27 Sn1 121.7(3)
C27 C28 C29 121.2(4)
C27 C28 H28 119.4
C29 C28 H28 119.4
C30 C29 C28 119.7(4)
C30 C29 H29 120.1
C28 C29 H29 120.1
C29 C30 C31 120.1(4)
C29 C30 H30 120.0
C31 C30 H30 120.0
C30 C31 C32 120.4(4)
C30 C31 H31 119.8
C32 C31 H31 119.8
C31 C32 C27 120.4(4)
C31 C32 H32 119.8
C27 C32 H32 119.8
C34 C33 C38 117.6(4)
C34 C33 Sn1 121.7(3)
C38 C33 Sn1 120.7(3)
C35 C34 C33 121.1(4)
C35 C34 H34 119.5
C33 C34 H34 119.5
C36 C35 C34 120.7(4)
C36 C35 H35 119.6
C34 C35 H35 119.6
C35 C36 C37 119.2(5)
C35 C36 H36 120.4
C37 C36 H36 120.4
C36 C37 C38 119.9(5)
C36 C37 H37 120.1
C38 C37 H37 120.1
C37 C38 C33 121.6(4)
C37 C38 H38 119.2
C33 C38 H38 119.2
C44 C39 C40 118.2(4)
C44 C39 Sn1 120.8(3)
C40 C39 Sn1 121.0(4)
C41 C40 C39 120.9(5)
C41 C40 H40 119.6
C39 C40 H40 119.6
C42 C41 C40 120.0(5)
C42 C41 H41 120.0
C40 C41 H41 120.0
C43 C42 C41 120.3(5)
C43 C42 H42 119.8
C41 C42 H42 119.8
C42 C43 C44 120.1(6)
C42 C43 H43 120.0
C44 C43 H43 120.0
C39 C44 C43 120.5(5)
C39 C44 H44 119.7
C43 C44 H44 119.7

loop_
_geom_bond_atom_site_label_1
_geom_bond_atom_site_label_2
_geom_bond_distance
Sn1 C39 2.152(4)
Sn1 C33 2.156(4)
Sn1 C27 2.157(4)
Sn1 Fe1 2.521(3)
Sn1 Fe1A 2.608(3)
Fe1 C2X 1.764(5)
Fe1 C3X 1.768(5)
Fe1 C1X 1.777(5)
Fe1 P1 2.029(3)
C1X O1X 1.160(6)
C2X O2X 1.177(6)
C3X O3X 1.173(6)
Fe1A C1XA 1.760(5)
Fe1A C3XA 1.764(5)
Fe1A C2XA 1.777(6)
Fe1A P1 2.058(3)
C1XA O1XA 1.177(6)
C2XA O2XA 1.152(6)
C3XA O3XA 1.167(6)
P1 N2 1.661(3)
P1 N1 1.666(3)
C1 C2 1.341(5)
C1 N1 1.388(4)
C1 H1 0.9500
N1 C3 1.442(4)
N2 C2 1.399(4)
N2 C15 1.453(4)
C2 H2 0.9500
C3 C8A 1.359(5)
C3 C8 1.379(5)
C3 C4A 1.430(5)
C3 C4 1.444(5)
C4 C5 1.400(6)
C4 C9 1.547(7)
C5 C6 1.389(6)
C5 H5 0.9500
C6 C7 1.387(6)
C6 H6 0.9500
C7 C8 1.391(6)
C7 H7 0.9500
C8 C12 1.532(7)
C9 C11 1.531(7)
C9 C10 1.534(7)
C9 H9 1.0000
C10 H10A 0.9800
C10 H10B 0.9800
C10 H10C 0.9800
C11 H11A 0.9800
C11 H11B 0.9800
C11 H11C 0.9800
C12 C14 1.535(7)
C12 C13 1.537(7)
C12 H12 1.0000
C13 H13A 0.9800
C13 H13B 0.9800
C13 H13C 0.9800
C14 H14A 0.9800
C14 H14B 0.9800
C14 H14C 0.9800
C4A C5A 1.399(6)
C4A C9A 1.544(7)
C5A C6A 1.388(6)
C5A H5A 0.9500
C6A C7A 1.399(6)
C6A H6A 0.9500
C7A C8A 1.391(6)
C7A H7A 0.9500
C8A C12A 1.540(7)
C9A C10A 1.518(7)
C9A C11A 1.533(7)
C9A H9A 1.0000
C10A H10D 0.9800
C10A H10E 0.9800
C10A H10F 0.9800
C11A H11D 0.9800
C11A H11E 0.9800
C11A H11F 0.9800
C12A C13A 1.532(7)
C12A C14A 1.532(7)
C12A H12A 1.0000
C13A H13D 0.9800
C13A H13E 0.9800
C13A H13F 0.9800
C14A H14D 0.9800
C14A H14E 0.9800
C14A H14F 0.9800
C15 C16 1.394(5)
C15 C20 1.396(5)
C16 C17 1.388(6)
C16 C21 1.524(5)
C17 C18 1.384(6)
C17 H17 0.9500
C18 C19 1.376(6)
C18 H18 0.9500
C19 C20 1.392(5)
C19 H19 0.9500
C20 C24 1.523(5)
C21 C22 1.487(5)
C21 C23A 1.505(7)
C21 C22A 1.540(7)
C21 C23 1.542(5)
C21 H21 1.0000
C21 H21A 1.0000
C22 H22A 0.9800
C22 H22B 0.9800
C22 H22C 0.9800
C23 H23A 0.9800
C23 H23B 0.9800
C23 H23C 0.9800
C22A H22D 0.9800
C22A H22E 0.9800
C22A H22F 0.9800
C23A H23D 0.9800
C23A H23E 0.9800
C23A H23F 0.9800
C24 C26 1.518(5)
C24 C25 1.528(5)
C24 H24 1.0000
C25 H25A 0.9800
C25 H25B 0.9800
C25 H25C 0.9800
C26 H26A 0.9800
C26 H26B 0.9800
C26 H26C 0.9800
C27 C28 1.389(6)
C27 C32 1.396(5)
C28 C29 1.389(5)
C28 H28 0.9500
C29 C30 1.373(6)
C29 H29 0.9500
C30 C31 1.380(6)
C30 H30 0.9500
C31 C32 1.386(5)
C31 H31 0.9500
C32 H32 0.9500
C33 C34 1.391(5)
C33 C38 1.393(6)
C34 C35 1.382(7)
C34 H34 0.9500
C35 C36 1.381(7)
C35 H35 0.9500
C36 C37 1.386(6)
C36 H36 0.9500
C37 C38 1.387(6)
C37 H37 0.9500
C38 H38 0.9500
C39 C44 1.384(6)
C39 C40 1.397(6)
C40 C41 1.382(8)
C40 H40 0.9500
C41 C42 1.370(9)
C41 H41 0.9500
C42 C43 1.368(8)
C42 H42 0.9500
C43 C44 1.396(7)
C43 H43 0.9500
C44 H44 0.9500

loop_
_geom_torsion_atom_site_label_1
_geom_torsion_atom_site_label_2
_geom_torsion_atom_site_label_3
_geom_torsion_atom_site_label_4
_geom_torsion
C2 C1 N1 C3 -168.6(3)
C2 C1 N1 P1 -0.1(4)
N2 P1 N1 C1 -0.9(2)
Fe1 P1 N1 C1 -175.4(2)
Fe1A P1 N1 C1 168.0(2)
N2 P1 N1 C3 167.5(3)
Fe1 P1 N1 C3 -7.1(4)
Fe1A P1 N1 C3 -23.6(3)
N1 P1 N2 C2 1.6(2)
Fe1 P1 N2 C2 176.7(2)
Fe1A P1 N2 C2 -166.0(2)
N1 P1 N2 C15 -171.4(3)
Fe1 P1 N2 C15 3.7(3)
Fe1A P1 N2 C15 21.1(4)
N1 C1 C2 N2 1.3(4)
C15 N2 C2 C1 171.3(3)
P1 N2 C2 C1 -2.0(4)
C1 N1 C3 C8A -116.1(6)
P1 N1 C3 C8A 76.6(6)
C1 N1 C3 C8 82.8(6)
P1 N1 C3 C8 -84.5(6)
C1 N1 C3 C4A 77.2(5)
P1 N1 C3 C4A -90.1(5)
C1 N1 C3 C4 -93.8(5)
P1 N1 C3 C4 98.8(5)
C8A C3 C4 C5 -65.2(12)
C8 C3 C4 C5 6.2(10)
C4A C3 C4 C5 14.2(11)
N1 C3 C4 C5 -176.9(6)
C8A C3 C4 C9 109.3(14)
C8 C3 C4 C9 -179.3(7)
C4A C3 C4 C9 -171.2(7)
N1 C3 C4 C9 -2.4(9)
C3 C4 C5 C6 -1.1(12)
C9 C4 C5 C6 -176.3(8)
C4 C5 C6 C7 -4.0(14)
C5 C6 C7 C8 4.1(14)
C8A C3 C8 C7 14.0(11)
C4A C3 C8 C7 -162(3)
N1 C3 C8 C7 177.0(6)
C4 C3 C8 C7 -6.3(11)
C8A C3 C8 C12 -164.2(6)
C4A C3 C8 C12 20(2)
N1 C3 C8 C12 -1.2(9)
C4 C3 C8 C12 175.5(6)
C6 C7 C8 C3 1.2(13)
C6 C7 C8 C12 179.3(8)
C5 C4 C9 C11 64.5(9)
C3 C4 C9 C11 -110.2(8)
C5 C4 C9 C10 -61.3(9)
C3 C4 C9 C10 124.0(8)
C3 C8 C12 C14 119.6(8)
C7 C8 C12 C14 -58.6(10)
C3 C8 C12 C13 -118.4(8)
C7 C8 C12 C13 63.4(10)
C8A C3 C4A C5A 12.2(11)
C8 C3 C4A C5A 17(2)
N1 C3 C4A C5A 178.5(7)
C4 C3 C4A C5A -12.1(12)
C8A C3 C4A C9A -168.9(7)
C8 C3 C4A C9A -164(3)
N1 C3 C4A C9A -2.6(10)
C4 C3 C4A C9A 166.8(7)
C3 C4A C5A C6A -5.2(13)
C9A C4A C5A C6A 175.8(8)
C4A C5A C6A C7A -1.7(15)
C5A C6A C7A C8A 2.9(15)
C8 C3 C8A C7A -12.7(10)
C4A C3 C8A C7A -11.4(11)
N1 C3 C8A C7A -176.2(6)
C4 C3 C8A C7A 104.3(15)
C8 C3 C8A C12A 177.0(6)
C4A C3 C8A C12A 178.3(6)
N1 C3 C8A C12A 13.5(9)
C4 C3 C8A C12A -66.0(11)
C6A C7A C8A C3 3.4(13)
C6A C7A C8A C12A 173.3(8)
C5A C4A C9A C10A 53.8(11)
C3 C4A C9A C10A -125.1(9)
C5A C4A C9A C11A -72.3(10)
C3 C4A C9A C11A 108.9(10)
C3 C8A C12A C13A 104.7(8)
C7A C8A C12A C13A -65.1(10)
C3 C8A C12A C14A -132.3(8)
C7A C8A C12A C14A 57.9(10)
C2 N2 C15 C16 -86.5(4)
P1 N2 C15 C16 85.9(4)
C2 N2 C15 C20 92.6(4)
P1 N2 C15 C20 -94.9(4)
C20 C15 C16 C17 -5.1(6)
N2 C15 C16 C17 174.0(3)
C20 C15 C16 C21 173.0(4)
N2 C15 C16 C21 -7.8(5)
C15 C16 C17 C18 1.8(6)
C21 C16 C17 C18 -176.4(4)
C16 C17 C18 C19 1.9(7)
C17 C18 C19 C20 -2.6(7)
C18 C19 C20 C15 -0.5(6)
C18 C19 C20 C24 175.4(4)
C16 C15 C20 C19 4.5(6)
N2 C15 C20 C19 -174.6(3)
C16 C15 C20 C24 -171.4(3)
N2 C15 C20 C24 9.5(5)
C17 C16 C21 C22 -93.2(5)
C15 C16 C21 C22 88.7(5)
C17 C16 C21 C23A 72.9(12)
C15 C16 C21 C23A -105.3(12)
C17 C16 C21 C22A -53.9(10)
C15 C16 C21 C22A 128.0(9)
C17 C16 C21 C23 33.4(6)
C15 C16 C21 C23 -144.7(4)
C19 C20 C24 C26 60.2(5)
C15 C20 C24 C26 -124.0(4)
C19 C20 C24 C25 -63.9(5)
C15 C20 C24 C25 111.8(4)
C32 C27 C28 C29 1.4(6)
Sn1 C27 C28 C29 -176.4(3)
C27 C28 C29 C30 0.0(6)
C28 C29 C30 C31 -1.1(6)
C29 C30 C31 C32 0.8(6)
C30 C31 C32 C27 0.6(6)
C28 C27 C32 C31 -1.7(6)
Sn1 C27 C32 C31 176.1(3)
C38 C33 C34 C35 0.1(6)
Sn1 C33 C34 C35 -178.1(3)
C33 C34 C35 C36 -1.4(7)
C34 C35 C36 C37 1.5(7)
C35 C36 C37 C38 -0.4(7)
C36 C37 C38 C33 -0.9(6)
C34 C33 C38 C37 1.0(6)
Sn1 C33 C38 C37 179.2(3)
C44 C39 C40 C41 0.8(7)
Sn1 C39 C40 C41 179.3(4)
C39 C40 C41 C42 -0.9(8)
C40 C41 C42 C43 1.0(9)
C41 C42 C43 C44 -1.0(8)
C40 C39 C44 C43 -0.7(7)
Sn1 C39 C44 C43 -179.3(3)
C42 C43 C44 C39 0.8(7)
